data_7055882
loop_
_publ_author_name
'Kole\<sa-Dobravc, Tanja'
'Maejima, Keiichi'
'Yoshikawa, Yutaka'
'Meden, Anton'
'Yasui, Hiroyuki'
'Perdih, Franc'

_publ_section_title
;
 Vanadium and zinc complexes of 5-cyanopicolinate and pyrazine
 derivatives: synthesis, structural elucidation and in vitro
 insulino-mimetic activity study
;
_journal_issue 2
_journal_name_full 'New J. Chem.'
_journal_page_first 735
_journal_paper_doi 10.1039/C6NJ02961B
_journal_volume 41
_journal_year 2017
_chemical_formula_moiety 'C14 H6 N4 O6 V, H4 N'
_chemical_formula_sum 'C14 H10 N5 O6 V'
_chemical_formula_weight 395.21
_chemical_name_systematic
;
 ?
;
_space_group_crystal_system monoclinic
_space_group_IT_number 14
_space_group_name_Hall '-P 2ybc'
_space_group_name_H-M_alt 'P 1 21/c 1'
_symmetry_space_group_name_Hall '-P 2ybc'
_symmetry_space_group_name_H-M 'P 1 21/c 1'
_atom_sites_solution_hydrogens geom
_atom_sites_solution_primary direct
_atom_sites_solution_secondary difmap
_audit_creation_method SHELXL-97
_audit_update_record
;
2016-05-17 deposited with the CCDC.
2016-12-07 downloaded from the CCDC.
;
_cell_angle_alpha 90.00
_cell_angle_beta 97.667(2)
_cell_angle_gamma 90.00
_cell_formula_units_Z 4
_cell_length_a 13.9268(3)
_cell_length_b 8.7933(2)
_cell_length_c 13.3931(3)
_cell_measurement_reflns_used 4518
_cell_measurement_temperature 293(2)
_cell_measurement_theta_max 30.3103
_cell_measurement_theta_min 3.0428
_cell_volume 1625.49(6)
_computing_cell_refinement 'CrysAlis PRO (Agilent, 2013)'
_computing_data_collection 'CrysAlis PRO (Agilent, 2013)'
_computing_data_reduction 'CrysAlis PRO (Agilent, 2013)'
_computing_molecular_graphics 'ORTEP-3 for Windows version 2.02 (Farrugia, 2008)'
_computing_publication_material 'WinGX publication routines (Farrugia, 1999)'
_computing_structure_refinement 'SHELXL-97 (Sheldrick, 2008)'
_computing_structure_solution 'SHELXS-97 (Sheldrick, 2008)'
_diffrn_ambient_temperature 293(2)
_diffrn_detector_area_resol_mean 10.4933
_diffrn_measured_fraction_theta_full 0.998
_diffrn_measured_fraction_theta_max 0.998
_diffrn_measurement_device_type 'SuperNova, Dual, Cu at zero, Atlas'
_diffrn_measurement_method '\w scans'
_diffrn_radiation_monochromator Mirror
_diffrn_radiation_source 'SuperNova (Mo) X-ray Source'
_diffrn_radiation_type MoK\a
_diffrn_radiation_wavelength 0.71073
_diffrn_reflns_av_R_equivalents 0.0240
_diffrn_reflns_av_sigmaI/netI 0.0276
_diffrn_reflns_limit_h_max 11
_diffrn_reflns_limit_h_min -18
_diffrn_reflns_limit_k_max 11
_diffrn_reflns_limit_k_min -11
_diffrn_reflns_limit_l_max 17
_diffrn_reflns_limit_l_min -17
_diffrn_reflns_number 9720
_diffrn_reflns_theta_full 27.48
_diffrn_reflns_theta_max 27.48
_diffrn_reflns_theta_min 3.05
_exptl_absorpt_coefficient_mu 0.655
_exptl_absorpt_correction_T_max 1.00000
_exptl_absorpt_correction_T_min 0.86205
_exptl_absorpt_correction_type multi-scan
_exptl_absorpt_process_details '(CrysAlis PRO; Agilent, 2013)'
_exptl_crystal_colour green
_exptl_crystal_density_diffrn 1.615
_exptl_crystal_density_method 'not measured'
_exptl_crystal_description plate
_exptl_crystal_F_000 800
_exptl_crystal_size_max 0.40
_exptl_crystal_size_mid 0.30
_exptl_crystal_size_min 0.05
_refine_diff_density_max 0.242
_refine_diff_density_min -0.311
_refine_diff_density_rms 0.047
_refine_ls_extinction_method none
_refine_ls_goodness_of_fit_ref 1.044
_refine_ls_hydrogen_treatment mixed
_refine_ls_matrix_type full
_refine_ls_number_parameters 251
_refine_ls_number_reflns 3722
_refine_ls_number_restraints 4
_refine_ls_restrained_S_all 1.044
_refine_ls_R_factor_all 0.0437
_refine_ls_R_factor_gt 0.0333
_refine_ls_shift/su_max 0.001
_refine_ls_shift/su_mean 0.000
_refine_ls_structure_factor_coef Fsqd
_refine_ls_weighting_details 'calc w=1/[\s^2^(Fo^2^)+(0.0451P)^2^+0.4526P] where P=(Fo^2^+2Fc^2^)/3'
_refine_ls_weighting_scheme calc
_refine_ls_wR_factor_gt 0.0873
_refine_ls_wR_factor_ref 0.0932
_reflns_number_gt 3053
_reflns_number_total 3722
_reflns_threshold_expression >2\s(I)
_cod_data_source_file c6nj02961b2.cif
_cod_data_source_block 3
_cod_depositor_comments 'Adding full bibliography for 7055882--7055889.cif.'
_cod_database_code 7055882

loop_
_symmetry_equiv_pos_as_xyz
'x, y, z'
'-x, y+1/2, -z+1/2'
'-x, -y, -z'
'x, -y-1/2, z-1/2'

loop_
_atom_site_label
_atom_site_type_symbol
_atom_site_fract_x
_atom_site_fract_y
_atom_site_fract_z
_atom_site_U_iso_or_equiv
_atom_site_adp_type
_atom_site_occupancy
_atom_site_symmetry_multiplicity
_atom_site_calc_flag
_atom_site_refinement_flags
V1 V 0.13842(2) 0.74129(3) 0.44323(2) 0.03212(11) Uani 1 1 d .
N1 N 0.17609(10) 0.53638(16) 0.55338(10) 0.0306(3) Uani 1 1 d .
N2 N 0.31358(13) 0.3948(2) 0.88838(12) 0.0535(5) Uani 1 1 d .
N3 N 0.30441(11) 0.70761(17) 0.44505(10) 0.0317(3) Uani 1 1 d .
N4 N 0.54501(16) 0.4540(3) 0.28324(16) 0.0716(6) Uani 1 1 d .
N5 N 0.02957(15) 0.5509(2) 0.15876(13) 0.0452(4) Uani 1 1 d D
H5C H -0.0122(17) 0.629(3) 0.149(2) 0.075(9) Uiso 1 1 d D
H5B H 0.0779(18) 0.561(4) 0.121(2) 0.103(11) Uiso 1 1 d D
H5A H 0.0568(19) 0.547(3) 0.2242(14) 0.082(9) Uiso 1 1 d D
H5D H 0.000(2) 0.465(2) 0.137(2) 0.086(9) Uiso 1 1 d D
O1 O 0.12086(10) 0.55345(15) 0.36097(8) 0.0387(3) Uani 1 1 d .
O2 O 0.10099(11) 0.30488(17) 0.34374(10) 0.0479(4) Uani 1 1 d .
O3 O 0.20178(9) 0.86664(14) 0.55629(9) 0.0370(3) Uani 1 1 d .
O4 O 0.33214(11) 0.95737(17) 0.65039(10) 0.0537(4) Uani 1 1 d .
O5 O 0.13772(10) 0.85308(17) 0.34665(9) 0.0458(3) Uani 1 1 d .
O6 O 0.03215(10) 0.76399(17) 0.47792(11) 0.0475(4) Uani 1 1 d .
C1 C 0.12432(12) 0.4159(2) 0.39546(12) 0.0339(4) Uani 1 1 d .
C2 C 0.16329(12) 0.4025(2) 0.50538(11) 0.0302(4) Uani 1 1 d .
C3 C 0.18520(15) 0.2648(2) 0.55091(14) 0.0378(4) Uani 1 1 d .
H3 H 0.1752 0.1746 0.5148 0.045 Uiso 1 1 calc R
C4 C 0.22264(15) 0.2635(2) 0.65225(14) 0.0398(4) Uani 1 1 d .
H4 H 0.2392 0.1724 0.6854 0.048 Uiso 1 1 calc R
C5 C 0.23480(13) 0.4007(2) 0.70279(12) 0.0336(4) Uani 1 1 d .
C6 C 0.21040(13) 0.5353(2) 0.65166(12) 0.0337(4) Uani 1 1 d .
H6 H 0.2181 0.6270 0.6864 0.040 Uiso 1 1 calc R
C7 C 0.27734(14) 0.4014(2) 0.80729(13) 0.0391(4) Uani 1 1 d .
C8 C 0.29452(14) 0.8827(2) 0.57985(13) 0.0353(4) Uani 1 1 d .
C9 C 0.35511(13) 0.7974(2) 0.51361(13) 0.0329(4) Uani 1 1 d .
C10 C 0.45452(14) 0.8108(2) 0.52394(15) 0.0434(5) Uani 1 1 d .
H10 H 0.4870 0.8749 0.5724 0.052 Uiso 1 1 calc R
C11 C 0.50484(15) 0.7275(3) 0.46106(16) 0.0475(5) Uani 1 1 d .
H11 H 0.5719 0.7351 0.4654 0.057 Uiso 1 1 calc R
C12 C 0.45310(13) 0.6318(2) 0.39090(13) 0.0397(4) Uani 1 1 d .
C13 C 0.35286(13) 0.6253(2) 0.38406(13) 0.0363(4) Uani 1 1 d .
H13 H 0.3186 0.5623 0.3361 0.044 Uiso 1 1 calc R
C14 C 0.50317(15) 0.5342(3) 0.32815(15) 0.0492(5) Uani 1 1 d .

loop_
_atom_site_aniso_label
_atom_site_aniso_U_11
_atom_site_aniso_U_22
_atom_site_aniso_U_33
_atom_site_aniso_U_23
_atom_site_aniso_U_13
_atom_site_aniso_U_12
V1 0.03047(18) 0.03750(18) 0.02719(16) 0.00086(12) -0.00050(12) 0.00457(12)
N1 0.0343(8) 0.0342(7) 0.0228(6) 0.0003(6) 0.0018(5) 0.0002(6)
N2 0.0524(11) 0.0715(12) 0.0336(8) 0.0085(9) -0.0050(7) 0.0039(10)
N3 0.0303(8) 0.0368(7) 0.0271(7) -0.0001(6) 0.0003(6) -0.0006(6)
N4 0.0536(12) 0.0965(17) 0.0676(13) -0.0084(12) 0.0188(10) 0.0148(12)
N5 0.0508(11) 0.0481(10) 0.0332(8) 0.0086(8) -0.0077(8) -0.0060(9)
O1 0.0473(8) 0.0428(7) 0.0234(6) 0.0002(5) -0.0044(5) -0.0011(6)
O2 0.0611(9) 0.0486(8) 0.0324(7) -0.0116(6) 0.0008(6) -0.0091(7)
O3 0.0388(7) 0.0367(7) 0.0348(6) -0.0062(5) 0.0028(5) 0.0037(6)
O4 0.0586(9) 0.0517(9) 0.0459(8) -0.0172(7) -0.0107(7) 0.0051(7)
O5 0.0486(8) 0.0505(8) 0.0370(7) 0.0106(6) 0.0007(6) 0.0051(7)
O6 0.0326(7) 0.0664(10) 0.0434(8) -0.0069(7) 0.0045(6) 0.0019(6)
C1 0.0299(9) 0.0458(10) 0.0257(8) -0.0042(8) 0.0030(7) -0.0015(8)
C2 0.0281(8) 0.0375(9) 0.0250(7) -0.0016(7) 0.0040(6) -0.0019(7)
C3 0.0465(11) 0.0339(9) 0.0330(9) -0.0047(7) 0.0058(8) -0.0007(8)
C4 0.0479(11) 0.0374(10) 0.0338(9) 0.0075(7) 0.0046(8) 0.0073(8)
C5 0.0324(9) 0.0436(9) 0.0246(7) 0.0033(7) 0.0025(6) 0.0018(8)
C6 0.0396(10) 0.0363(9) 0.0242(8) -0.0021(7) 0.0009(7) -0.0006(8)
C7 0.0391(10) 0.0459(10) 0.0318(9) 0.0072(8) 0.0027(7) 0.0034(8)
C8 0.0422(10) 0.0297(8) 0.0317(8) 0.0017(7) -0.0036(7) 0.0030(8)
C9 0.0353(9) 0.0320(8) 0.0297(8) 0.0038(7) -0.0021(7) 0.0002(7)
C10 0.0379(10) 0.0458(11) 0.0435(10) -0.0003(9) -0.0059(8) -0.0060(9)
C11 0.0291(10) 0.0621(13) 0.0501(12) 0.0049(10) 0.0006(9) -0.0030(9)
C12 0.0344(10) 0.0492(11) 0.0362(9) 0.0052(8) 0.0072(7) 0.0037(8)
C13 0.0340(9) 0.0431(10) 0.0310(8) -0.0008(8) 0.0018(7) -0.0009(8)
C14 0.0347(10) 0.0695(14) 0.0444(11) 0.0015(10) 0.0089(8) 0.0053(10)

loop_
_atom_type_symbol
_atom_type_description
_atom_type_scat_dispersion_real
_atom_type_scat_dispersion_imag
_atom_type_scat_source
C C 0.0033 0.0016 'International Tables Vol C Tables 4.2.6.8 and 6.1.1.4'
H H 0.0000 0.0000 'International Tables Vol C Tables 4.2.6.8 and 6.1.1.4'
N N 0.0061 0.0033 'International Tables Vol C Tables 4.2.6.8 and 6.1.1.4'
O O 0.0106 0.0060 'International Tables Vol C Tables 4.2.6.8 and 6.1.1.4'
V V 0.3005 0.5294 'International Tables Vol C Tables 4.2.6.8 and 6.1.1.4'

loop_
_geom_angle_atom_site_label_1
_geom_angle_atom_site_label_2
_geom_angle_atom_site_label_3
_geom_angle
O6 V1 O5 104.18(8)
O6 V1 O3 92.46(6)
O5 V1 O3 103.10(7)
O6 V1 O1 102.25(7)
O5 V1 O1 94.27(6)
O3 V1 O1 153.78(5)
O6 V1 N3 162.91(6)
O5 V1 N3 89.19(6)
O3 V1 N3 73.89(5)
O1 V1 N3 87.05(5)
O6 V1 N1 92.89(7)
O5 V1 N1 160.75(6)
O3 V1 N1 84.68(5)
O1 V1 N1 73.13(5)
N3 V1 N1 75.93(5)
C6 N1 C2 118.16(14)
C6 N1 V1 130.15(12)
C2 N1 V1 111.63(10)
C9 N3 C13 118.34(16)
C9 N3 V1 111.37(12)
C13 N3 V1 130.00(12)
H5C N5 H5B 111(3)
H5C N5 H5A 111(3)
H5B N5 H5A 108(3)
H5C N5 H5D 109(2)
H5B N5 H5D 104(3)
H5A N5 H5D 114(3)
C1 O1 V1 125.79(10)
C8 O3 V1 125.06(11)
O2 C1 O1 123.57(15)
O2 C1 C2 121.96(17)
O1 C1 C2 114.44(14)
N1 C2 C3 123.65(14)
N1 C2 C1 114.09(14)
C3 C2 C1 122.25(15)
C2 C3 C4 118.30(16)
C2 C3 H3 120.9
C4 C3 H3 120.9
C5 C4 C3 118.53(16)
C5 C4 H4 120.7
C3 C4 H4 120.7
C4 C5 C6 119.79(15)
C4 C5 C7 119.04(16)
C6 C5 C7 121.10(16)
N1 C6 C5 121.55(16)
N1 C6 H6 119.2
C5 C6 H6 119.2
N2 C7 C5 176.2(2)
O4 C8 O3 124.25(18)
O4 C8 C9 120.83(17)
O3 C8 C9 114.90(15)
N3 C9 C10 123.40(18)
N3 C9 C8 114.39(16)
C10 C9 C8 122.21(16)
C11 C10 C9 118.66(18)
C11 C10 H10 120.7
C9 C10 H10 120.7
C10 C11 C12 118.42(19)
C10 C11 H11 120.8
C12 C11 H11 120.8
C13 C12 C11 119.74(18)
C13 C12 C14 119.78(18)
C11 C12 C14 120.43(18)
N3 C13 C12 121.43(17)
N3 C13 H13 119.3
C12 C13 H13 119.3
N4 C14 C12 176.4(2)

loop_
_geom_bond_atom_site_label_1
_geom_bond_atom_site_label_2
_geom_bond_distance
V1 O6 1.6216(14)
V1 O5 1.6236(13)
V1 O3 1.9824(12)
V1 O1 1.9824(13)
V1 N3 2.3275(15)
V1 N1 2.3434(14)
N1 C6 1.339(2)
N1 C2 1.342(2)
N2 C7 1.136(2)
N3 C9 1.338(2)
N3 C13 1.339(2)
N4 C14 1.137(3)
N5 H5C 0.895(17)
N5 H5B 0.900(18)
N5 H5A 0.908(17)
N5 H5D 0.892(17)
O1 C1 1.294(2)
O2 C1 1.216(2)
O3 C8 1.296(2)
O4 C8 1.211(2)
C1 C2 1.504(2)
C2 C3 1.372(2)
C3 C4 1.388(3)
C3 H3 0.9300
C4 C5 1.382(3)
C4 H4 0.9300
C5 C6 1.387(2)
C5 C7 1.445(2)
C6 H6 0.9300
C8 C9 1.504(3)
C9 C10 1.378(3)
C10 C11 1.376(3)
C10 H10 0.9300
C11 C12 1.389(3)
C11 H11 0.9300
C12 C13 1.388(3)
C12 C14 1.444(3)
C13 H13 0.9300

loop_
_geom_hbond_atom_site_label_D
_geom_hbond_atom_site_label_H
_geom_hbond_atom_site_label_A
_geom_hbond_distance_DH
_geom_hbond_distance_HA
_geom_hbond_distance_DA
_geom_hbond_angle_DHA
_geom_hbond_site_symmetry_A
N5 H5C O2 0.895(17) 1.995(18) 2.877(3) 168(2) 2
N5 H5B O3 0.900(18) 2.13(2) 3.007(2) 165(3) 4_575
N5 H5B O6 0.900(18) 2.47(3) 2.922(2) 111(2) 4_575
N5 H5A O1 0.908(17) 1.929(17) 2.834(2) 175(3) .
N5 H5D O5 0.892(17) 2.19(2) 2.901(2) 136(3) 2_545
N5 H5D O6 0.892(17) 2.35(2) 3.168(2) 153(3) 2_545

loop_
_geom_torsion_atom_site_label_1
_geom_torsion_atom_site_label_2
_geom_torsion_atom_site_label_3
_geom_torsion_atom_site_label_4
_geom_torsion
O6 V1 N1 C6 -82.95(16)
O5 V1 N1 C6 124.3(2)
O3 V1 N1 C6 9.26(15)
O1 V1 N1 C6 175.12(16)
N3 V1 N1 C6 83.95(15)
O6 V1 N1 C2 99.84(12)
O5 V1 N1 C2 -52.9(2)
O3 V1 N1 C2 -167.96(12)
O1 V1 N1 C2 -2.09(11)
N3 V1 N1 C2 -93.26(12)
O6 V1 N3 C9 -43.2(3)
O5 V1 N3 C9 98.73(13)
O3 V1 N3 C9 -5.16(11)
O1 V1 N3 C9 -166.95(12)
N1 V1 N3 C9 -93.60(12)
O6 V1 N3 C13 143.1(2)
O5 V1 N3 C13 -74.91(16)
O3 V1 N3 C13 -178.80(16)
O1 V1 N3 C13 19.41(15)
N1 V1 N3 C13 92.76(15)
O6 V1 O1 C1 -81.34(15)
O5 V1 O1 C1 173.14(15)
O3 V1 O1 C1 41.4(2)
N3 V1 O1 C1 84.18(14)
N1 V1 O1 C1 7.98(14)
O6 V1 O3 C8 172.21(14)
O5 V1 O3 C8 -82.61(14)
O1 V1 O3 C8 47.6(2)
N3 V1 O3 C8 2.66(13)
N1 V1 O3 C8 79.53(14)
V1 O1 C1 O2 170.18(14)
V1 O1 C1 C2 -11.9(2)
C6 N1 C2 C3 -1.3(3)
V1 N1 C2 C3 176.23(15)
C6 N1 C2 C1 179.87(15)
V1 N1 C2 C1 -2.55(17)
O2 C1 C2 N1 -173.56(17)
O1 C1 C2 N1 8.5(2)
O2 C1 C2 C3 7.6(3)
O1 C1 C2 C3 -170.34(17)
N1 C2 C3 C4 0.0(3)
C1 C2 C3 C4 178.73(17)
C2 C3 C4 C5 0.9(3)
C3 C4 C5 C6 -0.5(3)
C3 C4 C5 C7 -177.54(18)
C2 N1 C6 C5 1.7(2)
V1 N1 C6 C5 -175.35(13)
C4 C5 C6 N1 -0.8(3)
C7 C5 C6 N1 176.15(17)
V1 O3 C8 O4 -178.48(14)
V1 O3 C8 C9 0.1(2)
C13 N3 C9 C10 0.8(3)
V1 N3 C9 C10 -173.67(14)
C13 N3 C9 C8 -178.82(15)
V1 N3 C9 C8 6.72(18)
O4 C8 C9 N3 173.55(17)
O3 C8 C9 N3 -5.1(2)
O4 C8 C9 C10 -6.1(3)
O3 C8 C9 C10 175.30(16)
N3 C9 C10 C11 -0.3(3)
C8 C9 C10 C11 179.29(18)
C9 C10 C11 C12 -0.9(3)
C10 C11 C12 C13 1.6(3)
C10 C11 C12 C14 -175.64(19)
C9 N3 C13 C12 0.0(3)
V1 N3 C13 C12 173.23(13)
C11 C12 C13 N3 -1.2(3)
C14 C12 C13 N3 176.12(17)
